data_7154478
loop_
_publ_author_name
'Yu, Jiangang'
'Kehr, Gerald'
'Daniliuc, Constantin G.'
'Bannwarth, Christoph'
'Grimme, Stefan'
'Erker, Gerhard'

_publ_section_title
;
 Direct synthesis of a geminal zwitterionic phosphonium/hydridoborate
 system - developing an alternative tool for generating frustrated Lewis
 pair hydrogen activation systems.
;
_journal_issue 20
_journal_name_full 'Organic &amp; biomolecular chemistry'
_journal_page_first 5783
_journal_page_last 5792
_journal_paper_doi 10.1039/c5ob00634a
_journal_volume 13
_journal_year 2015
_chemical_formula_sum 'C32 H24 B F10 P'
_chemical_formula_weight 640.29
_chemical_name_systematic
; 
 ? 
;
_space_group_IT_number 14
_symmetry_cell_setting monoclinic
_symmetry_space_group_name_Hall '-P 2ybc'
_symmetry_space_group_name_H-M 'P 1 21/c 1'
_atom_sites_solution_hydrogens geom
_atom_sites_solution_primary direct
_atom_sites_solution_secondary difmap
_audit_creation_method SHELXL-97
_audit_update_record
;
2015-03-20 deposited with the CCDC.
2015-04-15 downloaded from the CCDC.
;
_cell_angle_alpha 90.00
_cell_angle_beta 93.534(1)
_cell_angle_gamma 90.00
_cell_formula_units_Z 4
_cell_length_a 7.7849(1)
_cell_length_b 22.0042(4)
_cell_length_c 17.4037(3)
_cell_measurement_reflns_used 7358
_cell_measurement_temperature 223(2)
_cell_measurement_theta_max 28.28
_cell_measurement_theta_min 4.08
_cell_volume 2975.59(8)
_computing_cell_refinement 'Collect (Nonius B.V., 1998)'
_computing_data_collection 'Collect (Nonius B.V., 1998)'
_computing_data_reduction 'Denzo-SMN (Otwinowski & Minor, 1997)'
_computing_molecular_graphics 'XP (BrukerAXS, 2000)'
_computing_publication_material 'SHELXL-97 (Sheldrick, 1997)'
_computing_structure_refinement 'SHELXL-97 (Sheldrick, 1997)'
_computing_structure_solution 'SHELXS-97 (Sheldrick, 1990)'
_diffrn_ambient_temperature 223(2)
_diffrn_measured_fraction_theta_full 0.991
_diffrn_measured_fraction_theta_max 0.991
_diffrn_measurement_device_type 'Nonius KappaCCD APEXII'
_diffrn_measurement_method '\w and \f scans'
_diffrn_radiation_monochromator 'Montel mirror'
_diffrn_radiation_source 'rotating anode Nonius FR591'
_diffrn_radiation_type MoK\a
_diffrn_radiation_wavelength 0.71073
_diffrn_reflns_av_R_equivalents 0.055
_diffrn_reflns_av_sigmaI/netI 0.0418
_diffrn_reflns_limit_h_max 10
_diffrn_reflns_limit_h_min -10
_diffrn_reflns_limit_k_max 29
_diffrn_reflns_limit_k_min -29
_diffrn_reflns_limit_l_max 23
_diffrn_reflns_limit_l_min -23
_diffrn_reflns_number 29453
_diffrn_reflns_theta_full 28.29
_diffrn_reflns_theta_max 28.29
_diffrn_reflns_theta_min 4.36
_exptl_absorpt_coefficient_mu 0.177
_exptl_absorpt_correction_T_max 0.9825
_exptl_absorpt_correction_T_min 0.9489
_exptl_absorpt_correction_type multi-scan
_exptl_absorpt_process_details 'Denzo (Otwinowski, Borek, Majewski & Minor, 2003)'
_exptl_crystal_colour yellow
_exptl_crystal_density_diffrn 1.429
_exptl_crystal_density_method 'not measured'
_exptl_crystal_description pyramide
_exptl_crystal_F_000 1304
_exptl_crystal_size_max 0.30
_exptl_crystal_size_mid 0.17
_exptl_crystal_size_min 0.10
_refine_diff_density_max 0.268
_refine_diff_density_min -0.242
_refine_diff_density_rms 0.046
_refine_ls_extinction_method none
_refine_ls_goodness_of_fit_ref 1.051
_refine_ls_hydrogen_treatment constr
_refine_ls_matrix_type full
_refine_ls_number_parameters 403
_refine_ls_number_reflns 7331
_refine_ls_number_restraints 0
_refine_ls_restrained_S_all 1.051
_refine_ls_R_factor_all 0.0865
_refine_ls_R_factor_gt 0.0580
_refine_ls_shift/su_max 0.000
_refine_ls_shift/su_mean 0.000
_refine_ls_structure_factor_coef Fsqd
_refine_ls_weighting_details 'calc w=1/[\s^2^(Fo^2^)+(0.0419P)^2^+2.2556P] where P=(Fo^2^+2Fc^2^)/3'
_refine_ls_weighting_scheme calc
_refine_ls_wR_factor_gt 0.1256
_refine_ls_wR_factor_ref 0.1444
_reflns_number_gt 5257
_reflns_number_total 7331
_reflns_threshold_expression >2sigma(I)
_cod_data_source_file c5ob00634a2.cif
_cod_data_source_block erk6606
_cod_depositor_comments 'Adding full bibliography for 7154478--7154486.cif.'
_cod_original_sg_symbol_H-M P21/c
_cod_database_code 7154478

loop_
_symmetry_equiv_pos_as_xyz
'x, y, z'
'-x, y+1/2, -z+1/2'
'-x, -y, -z'
'x, -y-1/2, z-1/2'

loop_
_atom_site_label
_atom_site_type_symbol
_atom_site_fract_x
_atom_site_fract_y
_atom_site_fract_z
_atom_site_U_iso_or_equiv
_atom_site_adp_type
_atom_site_occupancy
_atom_site_symmetry_multiplicity
_atom_site_calc_flag
_atom_site_refinement_flags
P1 P 0.37625(8) 0.31485(3) 0.76235(3) 0.03766(15) Uani 1 1 d .
B1 B 0.2323(3) 0.15513(12) 0.87339(14) 0.0380(5) Uani 1 1 d .
C1 C 0.3133(3) 0.23946(10) 0.78452(12) 0.0376(5) Uani 1 1 d .
H1 H 0.2779 0.2139 0.7432 0.045 Uiso 1 1 calc R
C2 C 0.3127(3) 0.21624(10) 0.85628(12) 0.0394(5) Uani 1 1 d .
H2 H 0.3641 0.2388 0.8974 0.047 Uiso 1 1 calc R
C11 C 0.5343(3) 0.33451(10) 0.84074(12) 0.0393(5) Uani 1 1 d .
C12 C 0.4787(3) 0.37377(11) 0.89789(13) 0.0462(6) Uani 1 1 d .
C13 C 0.5953(4) 0.39019(12) 0.95880(14) 0.0579(7) Uani 1 1 d .
H13 H 0.5588 0.4168 0.9968 0.069 Uiso 1 1 calc R
C14 C 0.7616(4) 0.36865(15) 0.96483(15) 0.0649(8) Uani 1 1 d .
C15 C 0.8131(4) 0.33008(14) 0.90869(15) 0.0586(7) Uani 1 1 d .
H15 H 0.9267 0.3154 0.9123 0.070 Uiso 1 1 calc R
C16 C 0.7045(3) 0.31178(12) 0.84679(13) 0.0457(5) Uani 1 1 d .
C17 C 0.2981(4) 0.39859(15) 0.89659(18) 0.0691(8) Uani 1 1 d .
H17A H 0.2886 0.4265 0.9392 0.104 Uiso 1 1 calc R
H17B H 0.2175 0.3654 0.9013 0.104 Uiso 1 1 calc R
H17C H 0.2720 0.4198 0.8484 0.104 Uiso 1 1 calc R
C18 C 0.8843(5) 0.3870(2) 1.03245(19) 0.1029(14) Uani 1 1 d .
H18A H 0.8229 0.4112 1.0684 0.154 Uiso 1 1 calc R
H18B H 0.9783 0.4106 1.0138 0.154 Uiso 1 1 calc R
H18C H 0.9297 0.3508 1.0582 0.154 Uiso 1 1 calc R
C19 C 0.7732(4) 0.26815(15) 0.78983(16) 0.0625(8) Uani 1 1 d .
H19A H 0.8855 0.2536 0.8090 0.094 Uiso 1 1 calc R
H19B H 0.7835 0.2886 0.7410 0.094 Uiso 1 1 calc R
H19C H 0.6951 0.2340 0.7827 0.094 Uiso 1 1 calc R
C21 C 0.4806(3) 0.31859(10) 0.67069(12) 0.0385(5) Uani 1 1 d .
C22 C 0.5101(3) 0.27041(11) 0.61966(13) 0.0451(5) Uani 1 1 d .
C23 C 0.5803(3) 0.28328(13) 0.54964(13) 0.0494(6) Uani 1 1 d .
H23 H 0.6004 0.2510 0.5160 0.059 Uiso 1 1 calc R
C24 C 0.6210(3) 0.34120(13) 0.52797(13) 0.0499(6) Uani 1 1 d .
C25 C 0.5914(3) 0.38812(13) 0.57851(14) 0.0530(6) Uani 1 1 d .
H25 H 0.6196 0.4280 0.5646 0.064 Uiso 1 1 calc R
C26 C 0.5213(3) 0.37841(11) 0.64906(13) 0.0442(5) Uani 1 1 d .
C27 C 0.4713(5) 0.20480(12) 0.63495(16) 0.0684(9) Uani 1 1 d .
H27A H 0.5159 0.1941 0.6864 0.103 Uiso 1 1 calc R
H27B H 0.5251 0.1795 0.5976 0.103 Uiso 1 1 calc R
H27C H 0.3478 0.1985 0.6307 0.103 Uiso 1 1 calc R
C28 C 0.6944(4) 0.35379(16) 0.45126(15) 0.0667(8) Uani 1 1 d .
H28A H 0.7531 0.3178 0.4341 0.100 Uiso 1 1 calc R
H28B H 0.7752 0.3873 0.4566 0.100 Uiso 1 1 calc R
H28C H 0.6018 0.3643 0.4138 0.100 Uiso 1 1 calc R
C29 C 0.4932(4) 0.43254(12) 0.69934(16) 0.0640(8) Uani 1 1 d .
H29A H 0.5769 0.4321 0.7430 0.096 Uiso 1 1 calc R
H29B H 0.3781 0.4310 0.7176 0.096 Uiso 1 1 calc R
H29C H 0.5066 0.4695 0.6699 0.096 Uiso 1 1 calc R
C31 C 0.1836(3) 0.13751(10) 0.95691(12) 0.0379(5) Uani 1 1 d .
C32 C 0.1325(3) 0.18019(11) 1.00981(13) 0.0423(5) Uani 1 1 d .
F32 F 0.1307(2) 0.23955(7) 0.99175(8) 0.0596(4) Uani 1 1 d .
C33 C 0.0760(3) 0.16545(14) 1.08110(14) 0.0519(6) Uani 1 1 d .
F33 F 0.0250(2) 0.20939(9) 1.12816(9) 0.0746(5) Uani 1 1 d .
C34 C 0.0732(4) 0.10589(15) 1.10308(14) 0.0579(7) Uani 1 1 d .
F34 F 0.0176(3) 0.09062(10) 1.17203(9) 0.0859(6) Uani 1 1 d .
C35 C 0.1275(4) 0.06188(13) 1.05486(15) 0.0574(7) Uani 1 1 d .
F35 F 0.1313(3) 0.00347(8) 1.07734(10) 0.0880(6) Uani 1 1 d .
C36 C 0.1804(3) 0.07791(11) 0.98341(14) 0.0475(6) Uani 1 1 d .
F36 F 0.2347(2) 0.03264(7) 0.93899(9) 0.0690(5) Uani 1 1 d .
C41 C 0.1943(3) 0.10853(10) 0.80462(12) 0.0393(5) Uani 1 1 d .
C42 C 0.0305(3) 0.08774(11) 0.78385(13) 0.0446(5) Uani 1 1 d .
F42 F -0.10261(19) 0.10702(8) 0.82335(9) 0.0597(4) Uani 1 1 d .
C43 C -0.0071(4) 0.04869(12) 0.72320(15) 0.0516(6) Uani 1 1 d .
F43 F -0.1686(2) 0.03006(9) 0.70624(10) 0.0767(5) Uani 1 1 d .
C44 C 0.1250(4) 0.02922(12) 0.68011(14) 0.0540(7) Uani 1 1 d .
F44 F 0.0903(3) -0.00861(8) 0.62072(10) 0.0817(6) Uani 1 1 d .
C45 C 0.2890(4) 0.04898(12) 0.69766(14) 0.0501(6) Uani 1 1 d .
F45 F 0.4178(2) 0.03022(8) 0.65528(9) 0.0724(5) Uani 1 1 d .
C46 C 0.3218(3) 0.08738(11) 0.75956(13) 0.0438(5) Uani 1 1 d .
F46 F 0.48719(18) 0.10283(7) 0.77661(9) 0.0577(4) Uani 1 1 d .

loop_
_atom_site_aniso_label
_atom_site_aniso_U_11
_atom_site_aniso_U_22
_atom_site_aniso_U_33
_atom_site_aniso_U_23
_atom_site_aniso_U_13
_atom_site_aniso_U_12
P1 0.0431(3) 0.0349(3) 0.0350(3) 0.0016(2) 0.0029(2) -0.0013(2)
B1 0.0365(12) 0.0379(13) 0.0396(13) 0.0010(10) 0.0026(10) 0.0016(10)
C1 0.0414(11) 0.0352(11) 0.0363(11) -0.0011(9) 0.0030(9) -0.0015(9)
C2 0.0437(12) 0.0389(12) 0.0356(11) -0.0011(9) 0.0025(9) -0.0048(10)
C11 0.0465(12) 0.0359(11) 0.0357(11) 0.0019(9) 0.0037(9) -0.0054(10)
C12 0.0605(15) 0.0393(13) 0.0395(12) -0.0006(10) 0.0086(10) -0.0059(11)
C13 0.091(2) 0.0456(14) 0.0373(12) -0.0054(11) 0.0087(13) -0.0179(14)
C14 0.077(2) 0.074(2) 0.0426(14) 0.0085(13) -0.0076(13) -0.0297(17)
C15 0.0502(15) 0.0730(19) 0.0517(15) 0.0121(14) -0.0041(12) -0.0111(13)
C16 0.0472(13) 0.0507(14) 0.0393(12) 0.0072(10) 0.0030(10) -0.0026(11)
C17 0.080(2) 0.068(2) 0.0613(17) -0.0146(15) 0.0173(15) 0.0146(16)
C18 0.111(3) 0.134(4) 0.059(2) -0.005(2) -0.025(2) -0.049(3)
C19 0.0530(16) 0.079(2) 0.0559(16) 0.0025(14) 0.0046(12) 0.0187(14)
C21 0.0406(11) 0.0413(12) 0.0334(10) 0.0027(9) -0.0006(8) -0.0032(10)
C22 0.0535(14) 0.0454(13) 0.0364(11) 0.0010(10) 0.0020(10) -0.0006(11)
C23 0.0527(14) 0.0605(16) 0.0349(11) -0.0012(11) 0.0028(10) -0.0004(12)
C24 0.0406(13) 0.0750(18) 0.0335(11) 0.0057(11) -0.0019(9) -0.0104(12)
C25 0.0575(15) 0.0551(16) 0.0457(13) 0.0120(12) -0.0024(11) -0.0190(12)
C26 0.0505(13) 0.0434(13) 0.0381(11) 0.0038(10) -0.0028(10) -0.0100(11)
C27 0.114(3) 0.0454(15) 0.0489(15) -0.0061(12) 0.0280(16) 0.0025(16)
C28 0.0586(17) 0.100(2) 0.0417(14) 0.0131(15) 0.0076(12) -0.0186(16)
C29 0.097(2) 0.0394(14) 0.0560(16) 0.0021(12) 0.0046(15) -0.0172(14)
C31 0.0382(11) 0.0365(11) 0.0386(11) 0.0004(9) 0.0001(9) -0.0028(9)
C32 0.0437(12) 0.0449(13) 0.0377(11) 0.0012(10) -0.0018(9) 0.0004(10)
F32 0.0859(11) 0.0443(8) 0.0490(8) -0.0031(7) 0.0091(7) 0.0141(8)
C33 0.0489(14) 0.0701(18) 0.0365(12) -0.0057(12) -0.0005(10) -0.0015(12)
F33 0.0818(12) 0.0990(14) 0.0440(8) -0.0165(9) 0.0118(8) 0.0111(10)
C34 0.0564(16) 0.081(2) 0.0356(12) 0.0096(13) 0.0012(11) -0.0195(14)
F34 0.0961(13) 0.1229(17) 0.0393(8) 0.0145(9) 0.0100(8) -0.0366(12)
C35 0.0711(18) 0.0529(16) 0.0470(14) 0.0130(12) -0.0055(13) -0.0208(14)
F35 0.1363(18) 0.0603(11) 0.0664(11) 0.0254(9) -0.0027(11) -0.0286(11)
C36 0.0564(14) 0.0426(13) 0.0433(12) 0.0024(10) 0.0011(11) -0.0059(11)
F36 0.1071(13) 0.0372(8) 0.0633(10) 0.0024(7) 0.0099(9) 0.0058(8)
C41 0.0485(13) 0.0325(11) 0.0373(11) 0.0004(9) 0.0071(9) -0.0005(9)
C42 0.0523(14) 0.0404(13) 0.0418(12) -0.0019(10) 0.0096(10) -0.0044(10)
F42 0.0509(8) 0.0737(11) 0.0560(9) -0.0131(8) 0.0157(7) -0.0112(8)
C43 0.0606(16) 0.0449(14) 0.0485(13) -0.0042(11) -0.0035(12) -0.0091(12)
F43 0.0721(11) 0.0815(13) 0.0751(11) -0.0203(9) -0.0081(9) -0.0247(9)
C44 0.0786(19) 0.0415(14) 0.0409(13) -0.0099(10) -0.0055(12) 0.0056(13)
F44 0.1149(15) 0.0676(12) 0.0606(10) -0.0304(9) -0.0099(10) 0.0100(10)
C45 0.0682(17) 0.0419(13) 0.0410(12) -0.0004(10) 0.0097(11) 0.0168(12)
F45 0.0856(12) 0.0766(12) 0.0569(9) -0.0103(8) 0.0188(8) 0.0301(10)
C46 0.0513(13) 0.0378(12) 0.0424(12) 0.0019(10) 0.0037(10) 0.0034(10)
F46 0.0467(8) 0.0627(10) 0.0643(9) -0.0045(8) 0.0077(7) 0.0069(7)

loop_
_atom_type_symbol
_atom_type_description
_atom_type_scat_dispersion_real
_atom_type_scat_dispersion_imag
_atom_type_scat_source
C C 0.0033 0.0016 'International Tables Vol C Tables 4.2.6.8 and 6.1.1.4'
H H 0.0000 0.0000 'International Tables Vol C Tables 4.2.6.8 and 6.1.1.4'
B B 0.0013 0.0007 'International Tables Vol C Tables 4.2.6.8 and 6.1.1.4'
F F 0.0171 0.0103 'International Tables Vol C Tables 4.2.6.8 and 6.1.1.4'
P P 0.1023 0.0942 'International Tables Vol C Tables 4.2.6.8 and 6.1.1.4'

loop_
_geom_angle_atom_site_label_1
_geom_angle_atom_site_label_2
_geom_angle_atom_site_label_3
_geom_angle
C1 P1 C11 103.89(10)
C1 P1 C21 111.89(10)
C11 P1 C21 108.88(10)
C2 B1 C31 121.6(2)
C2 B1 C41 118.9(2)
C31 B1 C41 119.5(2)
C2 C1 P1 124.79(18)
C2 C1 H1 117.6
P1 C1 H1 117.6
C1 C2 B1 122.8(2)
C1 C2 H2 118.6
B1 C2 H2 118.6
C12 C11 C16 119.5(2)
C12 C11 P1 116.75(18)
C16 C11 P1 123.72(18)
C13 C12 C11 118.7(2)
C13 C12 C17 118.6(2)
C11 C12 C17 122.7(2)
C14 C13 C12 122.1(3)
C14 C13 H13 118.9
C12 C13 H13 118.9
C15 C14 C13 118.3(2)
C15 C14 C18 121.1(3)
C13 C14 C18 120.6(3)
C14 C15 C16 122.8(3)
C14 C15 H15 118.6
C16 C15 H15 118.6
C15 C16 C11 118.6(2)
C15 C16 C19 118.2(2)
C11 C16 C19 123.2(2)
C12 C17 H17A 109.5
C12 C17 H17B 109.5
H17A C17 H17B 109.5
C12 C17 H17C 109.5
H17A C17 H17C 109.5
H17B C17 H17C 109.5
C14 C18 H18A 109.5
C14 C18 H18B 109.5
H18A C18 H18B 109.5
C14 C18 H18C 109.5
H18A C18 H18C 109.5
H18B C18 H18C 109.5
C16 C19 H19A 109.5
C16 C19 H19B 109.5
H19A C19 H19B 109.5
C16 C19 H19C 109.5
H19A C19 H19C 109.5
H19B C19 H19C 109.5
C26 C21 C22 119.0(2)
C26 C21 P1 113.12(17)
C22 C21 P1 127.66(18)
C23 C22 C21 119.0(2)
C23 C22 C27 116.3(2)
C21 C22 C27 124.6(2)
C24 C23 C22 122.6(2)
C24 C23 H23 118.7
C22 C23 H23 118.7
C23 C24 C25 117.9(2)
C23 C24 C28 121.3(3)
C25 C24 C28 120.8(3)
C24 C25 C26 122.4(2)
C24 C25 H25 118.8
C26 C25 H25 118.8
C25 C26 C21 119.1(2)
C25 C26 C29 118.2(2)
C21 C26 C29 122.8(2)
C22 C27 H27A 109.5
C22 C27 H27B 109.5
H27A C27 H27B 109.5
C22 C27 H27C 109.5
H27A C27 H27C 109.5
H27B C27 H27C 109.5
C24 C28 H28A 109.5
C24 C28 H28B 109.5
H28A C28 H28B 109.5
C24 C28 H28C 109.5
H28A C28 H28C 109.5
H28B C28 H28C 109.5
C26 C29 H29A 109.5
C26 C29 H29B 109.5
H29A C29 H29B 109.5
C26 C29 H29C 109.5
H29A C29 H29C 109.5
H29B C29 H29C 109.5
C32 C31 C36 113.9(2)
C32 C31 B1 122.7(2)
C36 C31 B1 123.3(2)
F32 C32 C33 116.1(2)
F32 C32 C31 120.1(2)
C33 C32 C31 123.8(2)
F33 C33 C34 120.6(2)
F33 C33 C32 120.1(3)
C34 C33 C32 119.3(2)
F34 C34 C35 120.0(3)
F34 C34 C33 120.1(3)
C35 C34 C33 119.8(2)
F35 C35 C34 120.1(2)
F35 C35 C36 120.3(3)
C34 C35 C36 119.6(3)
F36 C36 C35 116.8(2)
F36 C36 C31 119.7(2)
C35 C36 C31 123.5(2)
C42 C41 C46 115.0(2)
C42 C41 B1 122.5(2)
C46 C41 B1 122.5(2)
F42 C42 C43 117.0(2)
F42 C42 C41 119.3(2)
C43 C42 C41 123.8(2)
F43 C43 C44 120.5(2)
F43 C43 C42 120.8(2)
C44 C43 C42 118.7(2)
F44 C44 C45 120.7(3)
F44 C44 C43 119.4(3)
C45 C44 C43 119.9(2)
F45 C45 C44 119.9(2)
F45 C45 C46 120.5(3)
C44 C45 C46 119.7(2)
F46 C46 C45 117.0(2)
F46 C46 C41 120.0(2)
C45 C46 C41 122.9(2)

loop_
_geom_bond_atom_site_label_1
_geom_bond_atom_site_label_2
_geom_bond_distance
P1 C1 1.779(2)
P1 C11 1.832(2)
P1 C21 1.836(2)
B1 C2 1.520(3)
B1 C31 1.573(3)
B1 C41 1.590(3)
C1 C2 1.350(3)
C1 H1 0.9400
C2 H2 0.9400
C11 C12 1.406(3)
C11 C16 1.414(3)
C12 C13 1.400(4)
C12 C17 1.507(4)
C13 C14 1.376(4)
C13 H13 0.9400
C14 C15 1.373(4)
C14 C18 1.524(4)
C15 C16 1.387(4)
C15 H15 0.9400
C16 C19 1.502(4)
C17 H17A 0.9700
C17 H17B 0.9700
C17 H17C 0.9700
C18 H18A 0.9700
C18 H18B 0.9700
C18 H18C 0.9700
C19 H19A 0.9700
C19 H19B 0.9700
C19 H19C 0.9700
C21 C26 1.411(3)
C21 C22 1.411(3)
C22 C23 1.395(3)
C22 C27 1.502(4)
C23 C24 1.372(4)
C23 H23 0.9400
C24 C25 1.385(4)
C24 C28 1.510(3)
C25 C26 1.390(3)
C25 H25 0.9400
C26 C29 1.502(4)
C27 H27A 0.9700
C27 H27B 0.9700
C27 H27C 0.9700
C28 H28A 0.9700
C28 H28B 0.9700
C28 H28C 0.9700
C29 H29A 0.9700
C29 H29B 0.9700
C29 H29C 0.9700
C31 C32 1.390(3)
C31 C36 1.391(3)
C32 F32 1.343(3)
C32 C33 1.380(3)
C33 F33 1.343(3)
C33 C34 1.366(4)
C34 F34 1.343(3)
C34 C35 1.366(4)
C35 F35 1.343(3)
C35 C36 1.380(3)
C36 F36 1.345(3)
C41 C42 1.382(3)
C41 C46 1.383(3)
C42 F42 1.347(3)
C42 C43 1.378(3)
C43 F43 1.338(3)
C43 C44 1.378(4)
C44 F44 1.341(3)
C44 C45 1.366(4)
C45 F45 1.346(3)
C45 C46 1.380(3)
C46 F46 1.347(3)

loop_
_geom_torsion_atom_site_label_1
_geom_torsion_atom_site_label_2
_geom_torsion_atom_site_label_3
_geom_torsion_atom_site_label_4
_geom_torsion
C11 P1 C1 C2 29.2(2)
C21 P1 C1 C2 146.5(2)
P1 C1 C2 B1 170.32(17)
C31 B1 C2 C1 -161.6(2)
C41 B1 C2 C1 17.5(3)
C1 P1 C11 C12 -104.07(19)
C21 P1 C11 C12 136.56(18)
C1 P1 C11 C16 74.9(2)
C21 P1 C11 C16 -44.5(2)
C16 C11 C12 C13 1.2(3)
P1 C11 C12 C13 -179.82(18)
C16 C11 C12 C17 -178.4(2)
P1 C11 C12 C17 0.7(3)
C11 C12 C13 C14 -0.7(4)
C17 C12 C13 C14 178.9(3)
C12 C13 C14 C15 0.3(4)
C12 C13 C14 C18 -179.3(3)
C13 C14 C15 C16 -0.4(4)
C18 C14 C15 C16 179.2(3)
C14 C15 C16 C11 0.9(4)
C14 C15 C16 C19 -178.4(3)
C12 C11 C16 C15 -1.3(3)
P1 C11 C16 C15 179.77(19)
C12 C11 C16 C19 178.1(2)
P1 C11 C16 C19 -0.9(3)
C1 P1 C21 C26 175.94(16)
C11 P1 C21 C26 -69.80(19)
C1 P1 C21 C22 1.1(2)
C11 P1 C21 C22 115.3(2)
C26 C21 C22 C23 0.6(3)
P1 C21 C22 C23 175.21(18)
C26 C21 C22 C27 -179.4(3)
P1 C21 C22 C27 -4.8(4)
C21 C22 C23 C24 -0.4(4)
C27 C22 C23 C24 179.6(3)
C22 C23 C24 C25 0.4(4)
C22 C23 C24 C28 -179.1(2)
C23 C24 C25 C26 -0.6(4)
C28 C24 C25 C26 178.9(2)
C24 C25 C26 C21 0.8(4)
C24 C25 C26 C29 -179.6(2)
C22 C21 C26 C25 -0.8(3)
P1 C21 C26 C25 -176.13(18)
C22 C21 C26 C29 179.6(2)
P1 C21 C26 C29 4.2(3)
C2 B1 C31 C32 31.1(3)
C41 B1 C31 C32 -147.9(2)
C2 B1 C31 C36 -151.8(2)
C41 B1 C31 C36 29.2(3)
C36 C31 C32 F32 179.6(2)
B1 C31 C32 F32 -3.0(3)
C36 C31 C32 C33 -2.7(3)
B1 C31 C32 C33 174.6(2)
F32 C32 C33 F33 -0.7(3)
C31 C32 C33 F33 -178.4(2)
F32 C32 C33 C34 179.5(2)
C31 C32 C33 C34 1.8(4)
F33 C33 C34 F34 0.6(4)
C32 C33 C34 F34 -179.6(2)
F33 C33 C34 C35 -179.2(2)
C32 C33 C34 C35 0.6(4)
F34 C34 C35 F35 -2.4(4)
C33 C34 C35 F35 177.4(2)
F34 C34 C35 C36 178.4(2)
C33 C34 C35 C36 -1.7(4)
F35 C35 C36 F36 -0.1(4)
C34 C35 C36 F36 179.1(2)
F35 C35 C36 C31 -178.6(2)
C34 C35 C36 C31 0.6(4)
C32 C31 C36 F36 -176.9(2)
B1 C31 C36 F36 5.7(4)
C32 C31 C36 C35 1.5(4)
B1 C31 C36 C35 -175.8(2)
C2 B1 C41 C42 -119.8(3)
C31 B1 C41 C42 59.3(3)
C2 B1 C41 C46 58.0(3)
C31 B1 C41 C46 -122.9(2)
C46 C41 C42 F42 -178.5(2)
B1 C41 C42 F42 -0.5(3)
C46 C41 C42 C43 0.2(4)
B1 C41 C42 C43 178.1(2)
F42 C42 C43 F43 -1.6(4)
C41 C42 C43 F43 179.7(2)
F42 C42 C43 C44 178.3(2)
C41 C42 C43 C44 -0.4(4)
F43 C43 C44 F44 0.1(4)
C42 C43 C44 F44 -179.8(2)
F43 C43 C44 C45 179.5(2)
C42 C43 C44 C45 -0.4(4)
F44 C44 C45 F45 -0.3(4)
C43 C44 C45 F45 -179.6(2)
F44 C44 C45 C46 -179.3(2)
C43 C44 C45 C46 1.3(4)
F45 C45 C46 F46 -2.4(3)
C44 C45 C46 F46 176.6(2)
F45 C45 C46 C41 179.4(2)
C44 C45 C46 C41 -1.6(4)
C42 C41 C46 F46 -177.3(2)
B1 C41 C46 F46 4.7(3)
C42 C41 C46 C45 0.8(3)
B1 C41 C46 C45 -177.1(2)
